data_4132860
loop_
_publ_author_name
'Guillerm, Vincent'
'Grancha, Thais'
'Imaz, Inhar'
'Juanhuix, Judith'
'Maspoch, Daniel'

_publ_section_title
;
 Zigzag Ligands for Transversal Design in Reticular Chemistry: Unveiling
 New Structural Opportunities for Metal-Organic Frameworks.
;
_journal_issue 32
_journal_name_full 'Journal of the American Chemical Society'
_journal_page_first 10153
_journal_page_last 10157
_journal_paper_doi 10.1021/jacs.8b07050
_journal_volume 140
_journal_year 2018
_chemical_formula_moiety 'C60 N8 O32 Zr6'
_chemical_formula_sum 'C60 N8 O32 Zr6'
_chemical_formula_weight 1892.00
_space_group_crystal_system tetragonal
_space_group_IT_number 139
_space_group_name_Hall '-I 4 2'
_space_group_name_H-M_alt 'I 4/m m m'
_audit_creation_method SHELXL-2018/1
_cell_angle_alpha 90
_cell_angle_beta 90
_cell_angle_gamma 90
_cell_formula_units_Z 2
_cell_length_a 22.240(5)
_cell_length_b 22.240(5)
_cell_length_c 15.760(5)
_cell_measurement_reflns_used 1918
_cell_measurement_temperature 100(2)
_cell_measurement_theta_max 40
_cell_measurement_theta_min 1
_cell_volume 7795(4)
_computing_structure_refinement 'SHELXL-2018/1 (Sheldrick, 2018)'
_diffrn_ambient_temperature 100(2)
_diffrn_measured_fraction_theta_full 1.000
_diffrn_measured_fraction_theta_max 0.960
_diffrn_measurement_device_type 'Pilatus Dectris CCD'
_diffrn_measurement_method 'w scan'
_diffrn_radiation_type synchrotron
_diffrn_radiation_wavelength 0.82656
_diffrn_reflns_av_R_equivalents 0.0468
_diffrn_reflns_av_unetI/netI 0.0222
_diffrn_reflns_Laue_measured_fraction_full 1.000
_diffrn_reflns_Laue_measured_fraction_max 0.960
_diffrn_reflns_limit_h_max 27
_diffrn_reflns_limit_h_min -27
_diffrn_reflns_limit_k_max 29
_diffrn_reflns_limit_k_min -29
_diffrn_reflns_limit_l_max 20
_diffrn_reflns_limit_l_min -19
_diffrn_reflns_number 41303
_diffrn_reflns_point_group_measured_fraction_full 1.000
_diffrn_reflns_point_group_measured_fraction_max 0.960
_diffrn_reflns_theta_full 25.242
_diffrn_reflns_theta_max 28.823
_diffrn_reflns_theta_min 1.295
_diffrn_source synchrotron
_exptl_absorpt_coefficient_mu 0.635
_exptl_absorpt_correction_type none
_exptl_crystal_colour white
_exptl_crystal_density_diffrn 0.806
_exptl_crystal_description prisme
_exptl_crystal_F_000 2016
_exptl_crystal_size_max 0.08
_exptl_crystal_size_mid 0.06
_exptl_crystal_size_min 0.06
_refine_diff_density_max 1.726
_refine_diff_density_min -0.730
_refine_diff_density_rms 0.222
_refine_ls_extinction_coef 0.011(3)
_refine_ls_extinction_expression Fc^*^=kFc[1+0.001xFc^2^\l^3^/sin(2\q)]^-1/4^
_refine_ls_extinction_method 'SHELXL-2018/1 (Sheldrick 2018)'
_refine_ls_goodness_of_fit_ref 1.837
_refine_ls_hydrogen_treatment undef
_refine_ls_matrix_type full
_refine_ls_number_parameters 68
_refine_ls_number_reflns 2751
_refine_ls_number_restraints 0
_refine_ls_restrained_S_all 1.837
_refine_ls_R_factor_all 0.1779
_refine_ls_R_factor_gt 0.1614
_refine_ls_shift/su_max 0.001
_refine_ls_shift/su_mean 0.000
_refine_ls_structure_factor_coef Fsqd
_refine_ls_weighting_details 'w=1/[\s^2^(Fo^2^)+(0.2000P)^2^] where P=(Fo^2^+2Fc^2^)/3'
_refine_ls_weighting_scheme calc
_refine_ls_wR_factor_gt 0.4270
_refine_ls_wR_factor_ref 0.4507
_reflns_Friedel_coverage 0.000
_reflns_number_gt 1816
_reflns_number_total 2751
_reflns_threshold_expression 'I > 2\s(I)'
_cod_data_source_file ja8b07050_si_005.cif
_cod_data_source_block shelx
_cod_original_cell_volume 7795.2
_cod_database_code 4132860
_shelx_shelxl_version_number 2018/1
_shelx_space_group_comment
;
The symmetry employed for this shelxl refinement is uniquely defined
by the following loop, which should always be used as a source of
symmetry information in preference to the above space-group names.
They are only intended as comments.
;

loop_
_space_group_symop_operation_xyz
'x, y, z'
'-x, -y, z'
'-y, x, z'
'y, -x, z'
'-x, y, -z'
'x, -y, -z'
'y, x, -z'
'-y, -x, -z'
'x+1/2, y+1/2, z+1/2'
'-x+1/2, -y+1/2, z+1/2'
'-y+1/2, x+1/2, z+1/2'
'y+1/2, -x+1/2, z+1/2'
'-x+1/2, y+1/2, -z+1/2'
'x+1/2, -y+1/2, -z+1/2'
'y+1/2, x+1/2, -z+1/2'
'-y+1/2, -x+1/2, -z+1/2'
'-x, -y, -z'
'x, y, -z'
'y, -x, -z'
'-y, x, -z'
'x, -y, z'
'-x, y, z'
'-y, -x, z'
'y, x, z'
'-x+1/2, -y+1/2, -z+1/2'
'x+1/2, y+1/2, -z+1/2'
'y+1/2, -x+1/2, -z+1/2'
'-y+1/2, x+1/2, -z+1/2'
'x+1/2, -y+1/2, z+1/2'
'-x+1/2, y+1/2, z+1/2'
'-y+1/2, -x+1/2, z+1/2'
'y+1/2, x+1/2, z+1/2'

loop_
_atom_site_label
_atom_site_type_symbol
_atom_site_fract_x
_atom_site_fract_y
_atom_site_fract_z
_atom_site_U_iso_or_equiv
_atom_site_adp_type
_atom_site_occupancy
_atom_site_site_symmetry_order
_atom_site_calc_flag
_atom_site_refinement_flags_posn
_atom_site_refinement_flags_adp
_atom_site_refinement_flags_occupancy
Zr01 Zr 0.500000 0.500000 0.84545(8) 0.0970(7) Uani 1 8 d GS T P
Zr02 Zr 0.57882(3) 0.57882(3) 1.000000 0.1427(8) Uani 1 4 d S T P
O4 O 0.6085(2) 0.6085(2) 1.1288(6) 0.248(7) Uani 1 2 d S T P
O1 O 0.5764(4) 0.500000 0.9266(5) 0.168(4) Uani 1 2 d S T P
C007 C 0.5973(4) 0.5973(4) 1.2004(10) 0.238(10) Uani 1 2 d S T P
N2 N 0.7531(10) 0.7531(10) 1.2962(13) 0.326(10) Uiso 1 2 d S . P
C01A C 0.6299(7) 0.6299(7) 1.2741(16) 0.180(9) Uiso 0.5 2 d GS . P
C5B C 0.6826(7) 0.6564(7) 1.2440(9) 0.159(5) Uiso 0.5 1 d G . P
C5A C 0.7302(9) 0.6808(13) 1.3061(17) 0.233(10) Uiso 0.5 1 d G . P
O9 O 0.4413(2) 0.4413(2) 0.7730(5) 0.151(3) Uani 1 2 d S T P
C2A C 0.6815(13) 0.6055(12) 1.4173(19) 0.208(9) Uiso 0.5 1 d G . P
C4F C 0.7010(12) 0.6736(10) 1.4007(17) 0.219(10) Uiso 0.5 1 d . . P
O3A O 0.5781(7) 0.6737(5) 1.000000 0.262(7) Uani 1 2 d S T P
C8G C 0.6438(11) 0.5923(10) 1.3449(17) 0.308(10) Uiso 1 1 d . . .

loop_
_atom_site_aniso_label
_atom_site_aniso_U_11
_atom_site_aniso_U_22
_atom_site_aniso_U_33
_atom_site_aniso_U_23
_atom_site_aniso_U_13
_atom_site_aniso_U_12
Zr01 0.0944(8) 0.0944(8) 0.1024(10) 0.000 0.000 0.000
Zr02 0.1562(10) 0.1562(10) 0.1157(11) 0.000 0.000 -0.0800(9)
O4 0.308(12) 0.308(12) 0.127(6) -0.013(3) -0.013(3) -0.225(13)
O1 0.205(8) 0.140(5) 0.157(8) 0.000 -0.047(5) 0.000
C007 0.297(16) 0.297(16) 0.120(9) -0.018(5) -0.018(5) -0.186(17)
O9 0.166(4) 0.166(4) 0.122(4) -0.019(2) -0.019(2) -0.052(5)
O3A 0.429(19) 0.199(8) 0.157(7) 0.000 0.000 -0.182(11)

loop_
_atom_type_symbol
_atom_type_description
_atom_type_scat_dispersion_real
_atom_type_scat_dispersion_imag
_atom_type_scat_source
C C 0.0033 0.0016 'International Tables Vol C Tables 4.2.6.8 and 6.1.1.4'
H H 0.0000 0.0000 'International Tables Vol C Tables 4.2.6.8 and 6.1.1.4'
N N 0.0061 0.0033 'International Tables Vol C Tables 4.2.6.8 and 6.1.1.4'
O O 0.0106 0.0060 'International Tables Vol C Tables 4.2.6.8 and 6.1.1.4'
Zr Zr -2.9673 0.5597 'International Tables Vol C Tables 4.2.6.8 and 6.1.1.4'

loop_
_geom_angle_atom_site_label_1
_geom_angle_atom_site_label_2
_geom_angle_atom_site_label_3
_geom_angle
_geom_angle_site_symmetry_1
_geom_angle_site_symmetry_3
O1 Zr01 O1 106.1(5) 3_655 4_565
O1 Zr01 O1 68.8(3) 3_655 2_665
O1 Zr01 O1 68.8(3) 4_565 2_665
O1 Zr01 O1 68.8(3) 3_655 .
O1 Zr01 O1 68.8(3) 4_565 .
O1 Zr01 O1 106.1(5) 2_665 .
O1 Zr01 O9 142.82(8) 3_655 .
O1 Zr01 O9 80.5(3) 4_565 .
O1 Zr01 O9 80.5(3) 2_665 .
O1 Zr01 O9 142.82(8) . .
O1 Zr01 O9 80.5(3) 3_655 2_665
O1 Zr01 O9 142.82(8) 4_565 2_665
O1 Zr01 O9 142.82(8) 2_665 2_665
O1 Zr01 O9 80.5(3) . 2_665
O9 Zr01 O9 116.6(4) . 2_665
O1 Zr01 O9 80.5(3) 3_655 4_565
O1 Zr01 O9 142.82(8) 4_565 4_565
O1 Zr01 O9 80.5(3) 2_665 4_565
O1 Zr01 O9 142.82(8) . 4_565
O9 Zr01 O9 73.95(19) . 4_565
O9 Zr01 O9 73.96(19) 2_665 4_565
O1 Zr01 O9 142.82(8) 3_655 3_655
O1 Zr01 O9 80.5(3) 4_565 3_655
O1 Zr01 O9 142.82(8) 2_665 3_655
O1 Zr01 O9 80.5(3) . 3_655
O9 Zr01 O9 73.95(19) . 3_655
O9 Zr01 O9 73.96(19) 2_665 3_655
O9 Zr01 O9 116.6(4) 4_565 3_655
O1 Zr01 Zr02 34.47(12) 3_655 .
O1 Zr01 Zr02 88.9(2) 4_565 .
O1 Zr01 Zr02 88.9(2) 2_665 .
O1 Zr01 Zr02 34.47(12) . .
O9 Zr01 Zr02 167.2(2) . .
O9 Zr01 Zr02 76.2(2) 2_665 .
O9 Zr01 Zr02 111.62(13) 4_565 .
O9 Zr01 Zr02 111.62(13) 3_655 .
O1 Zr01 Zr02 34.47(12) 3_655 3_655
O1 Zr01 Zr02 88.9(2) 4_565 3_655
O1 Zr01 Zr02 34.47(12) 2_665 3_655
O1 Zr01 Zr02 88.9(2) . 3_655
O9 Zr01 Zr02 111.62(13) . 3_655
O9 Zr01 Zr02 111.62(13) 2_665 3_655
O9 Zr01 Zr02 76.2(2) 4_565 3_655
O9 Zr01 Zr02 167.2(2) 3_655 3_655
Zr02 Zr01 Zr02 60.58(2) . 3_655
O1 Zr01 Zr02 88.9(2) 3_655 19_567
O1 Zr01 Zr02 34.47(12) 4_565 19_567
O1 Zr01 Zr02 88.9(2) 2_665 19_567
O1 Zr01 Zr02 34.47(12) . 19_567
O9 Zr01 Zr02 111.62(13) . 19_567
O9 Zr01 Zr02 111.62(13) 2_665 19_567
O9 Zr01 Zr02 167.2(2) 4_565 19_567
O9 Zr01 Zr02 76.2(2) 3_655 19_567
Zr02 Zr01 Zr02 60.58(2) . 19_567
Zr02 Zr01 Zr02 91.01(4) 3_655 19_567
O1 Zr01 Zr02 88.9(2) 3_655 17_667
O1 Zr01 Zr02 34.47(12) 4_565 17_667
O1 Zr01 Zr02 34.47(12) 2_665 17_667
O1 Zr01 Zr02 88.9(2) . 17_667
O9 Zr01 Zr02 76.2(2) . 17_667
O9 Zr01 Zr02 167.2(2) 2_665 17_667
O9 Zr01 Zr02 111.62(13) 4_565 17_667
O9 Zr01 Zr02 111.62(13) 3_655 17_667
Zr02 Zr01 Zr02 91.01(4) . 17_667
Zr02 Zr01 Zr02 60.58(2) 3_655 17_667
Zr02 Zr01 Zr02 60.58(2) 19_567 17_667
O1 Zr02 O1 69.8(4) . 3_655
O1 Zr02 O1 105.1(5) . 20_657
O1 Zr02 O1 66.8(4) 3_655 20_657
O1 Zr02 O1 66.8(4) . 18_557
O1 Zr02 O1 105.1(5) 3_655 18_557
O1 Zr02 O1 69.8(4) 20_657 18_557
O1 Zr02 O3A 146.53(19) . .
O1 Zr02 O3A 91.1(5) 3_655 .
O1 Zr02 O3A 91.1(5) 20_657 .
O1 Zr02 O3A 146.53(19) 18_557 .
O1 Zr02 O3A 91.1(5) . 7_557
O1 Zr02 O3A 146.53(19) 3_655 7_557
O1 Zr02 O3A 146.53(19) 20_657 7_557
O1 Zr02 O3A 91.1(5) 18_557 7_557
O3A Zr02 O3A 90.9(9) . 7_557
O1 Zr02 O4 138.9(2) . .
O1 Zr02 O4 138.9(2) 3_655 .
O1 Zr02 O4 75.7(3) 20_657 .
O1 Zr02 O4 75.7(3) 18_557 .
O3A Zr02 O4 73.0(2) . .
O3A Zr02 O4 73.0(2) 7_557 .
O1 Zr02 O4 75.7(3) . 18_557
O1 Zr02 O4 75.7(3) 3_655 18_557
O1 Zr02 O4 138.9(2) 20_657 18_557
O1 Zr02 O4 138.9(2) 18_557 18_557
O3A Zr02 O4 73.0(2) . 18_557
O3A Zr02 O4 73.0(2) 7_557 18_557
O4 Zr02 O4 130.7(4) . 18_557
O1 Zr02 Zr01 34.97(19) . .
O1 Zr02 Zr01 34.97(19) 3_655 .
O1 Zr02 Zr01 87.3(2) 20_657 .
O1 Zr02 Zr01 87.3(2) 18_557 .
O3A Zr02 Zr01 120.0(3) . .
O3A Zr02 Zr01 120.0(3) 7_557 .
O4 Zr02 Zr01 159.2(2) . .
O4 Zr02 Zr01 70.2(2) 18_557 .
O1 Zr02 Zr01 87.3(2) . 17_667
O1 Zr02 Zr01 87.3(2) 3_655 17_667
O1 Zr02 Zr01 34.97(19) 20_657 17_667
O1 Zr02 Zr01 34.97(19) 18_557 17_667
O3A Zr02 Zr01 120.0(3) . 17_667
O3A Zr02 Zr01 120.0(3) 7_557 17_667
O4 Zr02 Zr01 70.2(2) . 17_667
O4 Zr02 Zr01 159.2(2) 18_557 17_667
Zr01 Zr02 Zr01 89.0 . 17_667
O1 Zr02 Zr02 88.6(2) . 3_655
O1 Zr02 Zr02 33.45(19) 3_655 3_655
O1 Zr02 Zr02 33.45(19) 20_657 3_655
O1 Zr02 Zr02 88.6(2) 18_557 3_655
O3A Zr02 Zr02 89.5(4) . 3_655
O3A Zr02 Zr02 179.5(4) 7_557 3_655
O4 Zr02 Zr02 107.16(14) . 3_655
O4 Zr02 Zr02 107.16(14) 18_557 3_655
Zr01 Zr02 Zr02 59.710(11) . 3_655
Zr01 Zr02 Zr02 59.710(11) 17_667 3_655
O1 Zr02 Zr02 33.45(19) . 19_567
O1 Zr02 Zr02 88.6(2) 3_655 19_567
O1 Zr02 Zr02 88.6(2) 20_657 19_567
O1 Zr02 Zr02 33.45(19) 18_557 19_567
O3A Zr02 Zr02 179.5(4) . 19_567
O3A Zr02 Zr02 89.5(4) 7_557 19_567
O4 Zr02 Zr02 107.16(14) . 19_567
O4 Zr02 Zr02 107.16(14) 18_557 19_567
Zr01 Zr02 Zr02 59.710(11) . 19_567
Zr01 Zr02 Zr02 59.710(11) 17_667 19_567
Zr02 Zr02 Zr02 90.0 3_655 19_567
C007 O4 Zr02 138.1(8) . .
Zr02 O1 Zr02 113.1(4) . 19_567
Zr02 O1 Zr01 110.6(3) . .
Zr02 O1 Zr01 110.6(3) 19_567 .
O4 C007 O9 126.2(11) . 17_667
O4 C007 C01A 121.4(15) . .
O9 C007 C01A 112.4(14) 17_667 .
N2 N2 C5A 89(3) 25_667 24
N2 N2 C5A 89(3) 25_667 .
C5A N2 C5A 54.6(19) 24 .
C8G C01A C8G 69(2) . 24
C8G C01A C5B 131.8(19) . 24
C8G C01A C5B 109.3(15) 24 24
C8G C01A C5B 109.3(15) . .
C8G C01A C5B 132(2) 24 .
C5B C01A C5B 34.3(11) 24 .
C8G C01A C007 114.4(17) . .
C8G C01A C007 114.4(17) 24 .
C5B C01A C007 109.6(17) 24 .
C5B C01A C007 109.6(17) . .
C5B C5B C01A 72.8(9) 24 .
C5B C5B C5A 103.7(5) 24 .
C01A C5B C5A 120.65(11) . .
C5B C5B C5A 51.5(10) 24 24
C01A C5B C5A 99.8(8) . 24
C5A C5B C5A 52.2(11) . 24
C5A C5A C5B 76.3(3) 24 .
C5A C5A C4F 78(2) 24 .
C5B C5A C4F 105.7(15) . .
C5A C5A N2 62.7(14) 24 .
C5B C5A N2 119(2) . .
C4F C5A N2 107.3(19) . .
C5A C5A C5B 51.5(8) 24 24
C5B C5A C5B 24.8(7) . 24
C4F C5A C5B 97.3(19) . 24
N2 C5A C5B 101.0(18) . 24
C5A C5A C4F 53(2) 24 24
C5B C5A C4F 96.9(14) . 24
C4F C5A C4F 24.9(15) . 24
N2 C5A C4F 92.6(17) . 24
C5B C5A C4F 80.6(17) 24 24
C007 O9 Zr01 129.3(7) 17_667 .
C8G C2A C4F 103(2) . .
C4F C4F C2A 118.6(14) 24 .
C4F C4F C5A 102.2(14) 24 .
C2A C4F C5A 111(2) . .
C4F C4F C5A 52.9(13) 24 24
C2A C4F C5A 131(2) . 24
C5A C4F C5A 49(2) . 24
C01A C8G C2A 128(2) . .
C01A C8G C8G 55.4(11) . 24
C2A C8G C8G 105.4(13) . 24

loop_
_geom_bond_atom_site_label_1
_geom_bond_atom_site_label_2
_geom_bond_distance
_geom_bond_site_symmetry_2
Zr01 O1 2.127(7) 3_655
Zr01 O1 2.127(7) 4_565
Zr01 O1 2.127(7) 2_665
Zr01 O1 2.127(7) .
Zr01 O9 2.171(6) .
Zr01 O9 2.171(6) 2_665
Zr01 O9 2.171(6) 4_565
Zr01 O9 2.171(6) 3_655
Zr01 Zr02 3.4753(11) .
Zr01 Zr02 3.4754(11) 3_655
Zr01 Zr02 3.4754(11) 19_567
Zr01 Zr02 3.4754(11) 17_667
Zr02 O1 2.101(5) .
Zr02 O1 2.101(5) 3_655
Zr02 O1 2.101(5) 20_657
Zr02 O1 2.101(5) 18_557
Zr02 O3A 2.110(12) .
Zr02 O3A 2.110(12) 7_557
Zr02 O4 2.234(9) .
Zr02 O4 2.234(9) 18_557
Zr02 Zr02 3.5059(14) 3_655
Zr02 Zr02 3.5059(14) 19_567
O4 C007 1.181(16) .
C007 O9 1.285(16) 17_667
C007 C01A 1.55(3) .
N2 N2 1.47(4) 25_667
N2 C5A 1.69(3) 24
N2 C5A 1.69(4) .
C01A C8G 1.43(3) .
C01A C8G 1.43(3) 24
C01A C5B 1.395(17) 24
C01A C5B 1.395(7) .
C5B C5B 0.82(3) 24
C5B C5A 1.5413 .
C5B C5A 1.91(4) 24
C5A C5A 1.55(5) 24
C5A C4F 1.63(4) .
C5A C4F 2.00(4) 24
C2A C8G 1.45(3) .
C2A C4F 1.60(3) .
C4F C4F 0.86(5) 24
C8G C8G 1.62(5) 24
